data_2239684
loop_
_publ_author_name
'Mekarat, Sofia'
'Pakawatchai, Chaveng'
'Saithong, Saowanit'

_publ_section_title
;
 (<i>N</i>-Phenylthiourea-\k<i>S</i>)bis(triphenylphosphane-\k<i>P</i>)silver(I)
 nitrate
;
_journal_issue 7
_journal_name_full 'Acta Crystallographica Section E'
_journal_page_first m281
_journal_page_last m282
_journal_paper_doi 10.1107/S1600536814014147
_journal_volume 70
_journal_year 2014
_chemical_formula_iupac '[Ag (C7 H8 N2 S) (C18 H15 P)2] N O3'
_chemical_formula_moiety 'C43 H38 Ag N2 P2 S +, N O3 -'
_chemical_formula_sum 'C43 H38 Ag N3 O3 P2 S'
_chemical_formula_weight 846.63
_chemical_name_systematic '(<i>N</i>-Phenylthiourea-\k<i>S</i>)bis(triphenylphosphane-\k<i>P</i>)silver(I) nitrate'
_space_group_crystal_system monoclinic
_space_group_IT_number 14
_space_group_name_Hall '-P 2ybc'
_space_group_name_H-M_alt 'P 1 21/c 1'
_symmetry_space_group_name_Hall '-P 2ybc'
_symmetry_space_group_name_H-M 'P 1 21/c 1'
_atom_sites_solution_hydrogens geom
_atom_sites_solution_primary direct
_atom_sites_solution_secondary difmap
_audit_creation_method SHELXL-2013
_cell_angle_alpha 90
_cell_angle_beta 96.0680(10)
_cell_angle_gamma 90
_cell_formula_units_Z 4
_cell_length_a 13.6113(5)
_cell_length_b 10.6431(4)
_cell_length_c 26.4365(10)
_cell_measurement_reflns_used 13930
_cell_measurement_temperature 173(2)
_cell_measurement_theta_max 27.97
_cell_measurement_theta_min 2.27
_cell_volume 3808.3(2)
_computing_cell_refinement 'SAINT (Bruker, 2003)'
_computing_data_collection 'SMART (Bruker, 2003)'
_computing_data_reduction 'SAINT (Bruker, 2003)'
_computing_molecular_graphics 'Mercury (Macrae <i>et al.</i>, 2008)'
_computing_publication_material 'WinGX (Farrugia, 2012) and publCIF (Westrip, 2010)'
_computing_structure_refinement 'SHELXL2013 (Sheldrick, 2008)'
_computing_structure_solution 'SHELXS2013 (Sheldrick, 2008)'
_diffrn_ambient_temperature 173(2)
_diffrn_measured_fraction_theta_full 1.000
_diffrn_measured_fraction_theta_max 0.999
_diffrn_measurement_device_type 'Bruker SMART CCD'
_diffrn_measurement_method 'Frames each covering 0.3 \% in \w'
_diffrn_radiation_type MoK\a
_diffrn_radiation_wavelength 0.71073
_diffrn_reflns_av_R_equivalents 0.0332
_diffrn_reflns_limit_h_max 17
_diffrn_reflns_limit_h_min -17
_diffrn_reflns_limit_k_max 14
_diffrn_reflns_limit_k_min -14
_diffrn_reflns_limit_l_max 34
_diffrn_reflns_limit_l_min -34
_diffrn_reflns_number 44417
_diffrn_reflns_theta_full 25.242
_diffrn_reflns_theta_max 28.023
_diffrn_reflns_theta_min 1.504
_exptl_absorpt_coefficient_mu 0.713
_exptl_absorpt_correction_T_max 1.000
_exptl_absorpt_correction_T_min 0.863
_exptl_absorpt_correction_type multi-scan
_exptl_absorpt_process_details '(SADABS; Bruker, 2003)'
_exptl_crystal_colour colourless
_exptl_crystal_density_diffrn 1.477
_exptl_crystal_density_method 'not measured'
_exptl_crystal_description block
_exptl_crystal_F_000 1736
_exptl_crystal_size_max 0.27
_exptl_crystal_size_mid 0.14
_exptl_crystal_size_min 0.08
_refine_diff_density_max 0.549
_refine_diff_density_min -0.262
_refine_ls_extinction_method none
_refine_ls_goodness_of_fit_ref 1.047
_refine_ls_hydrogen_treatment constr
_refine_ls_matrix_type full
_refine_ls_number_parameters 478
_refine_ls_number_reflns 9196
_refine_ls_number_restraints 0
_refine_ls_restrained_S_all 1.047
_refine_ls_R_factor_all 0.0325
_refine_ls_R_factor_gt 0.0276
_refine_ls_shift/su_max 0.003
_refine_ls_shift/su_mean 0.000
_refine_ls_structure_factor_coef Fsqd
_refine_ls_weighting_details 'w=1/[\s^2^(Fo^2^)+(0.0264P)^2^+2.6456P] where P=(Fo^2^+2Fc^2^)/3'
_refine_ls_weighting_scheme calc
_refine_ls_wR_factor_gt 0.0621
_refine_ls_wR_factor_ref 0.0642
_reflns_number_gt 8261
_reflns_number_total 9196
_reflns_threshold_expression I>2\s(I)
_cod_data_source_file hb7242sup1.cf
_cod_data_source_block I
_cod_database_code 2239684
_cod_database_fobs_code 2239684
_shelx_space_group_comment
;
The symmetry employed for this shelxl refinement is uniquely defined
by the following loop, which should always be used as a source of
symmetry information in preference to the above space-group names.
They are only intended as comments.
;
_shelxl_version_number .2013

loop_
_space_group_symop_operation_xyz
'x, y, z'
'-x, y+1/2, -z+1/2'
'-x, -y, -z'
'x, -y-1/2, z-1/2'

loop_
_atom_site_type_symbol
_atom_site_label
_atom_site_fract_x
_atom_site_fract_y
_atom_site_fract_z
_atom_site_U_iso_or_equiv
_atom_site_adp_type
_atom_site_calc_flag
_atom_site_occupancy
Ag Ag1 0.30947(2) 0.80538(2) 0.87530(2) 0.01346(4) Uani d 1
S S1 0.27373(3) 0.65461(4) 0.94508(2) 0.01679(9) Uani d 1
P P1 0.48557(3) 0.81150(4) 0.86130(2) 0.01253(8) Uani d 1
P P2 0.18820(3) 0.97824(4) 0.86365(2) 0.01356(9) Uani d 1
N N1 0.10876(11) 0.54151(15) 0.96207(6) 0.0205(3) Uani d 1
H H1A 0.0553 0.5001 0.9535 0.025 Uiso calc 1
H H1B 0.1249 0.5609 0.9934 0.025 Uiso calc 1
N N2 0.13553(11) 0.54123(15) 0.87904(6) 0.0195(3) Uani d 1
H H2 0.0848 0.4926 0.8754 0.023 Uiso calc 1
N N3 0.91546(11) 0.35396(14) 0.88996(6) 0.0200(3) Uani d 1
O O1 0.98030(10) 0.36618(14) 0.85981(5) 0.0285(3) Uani d 1
O O2 0.83834(11) 0.29694(14) 0.87678(6) 0.0339(4) Uani d 1
O O3 0.92984(10) 0.40319(15) 0.93362(5) 0.0320(3) Uani d 1
C C1 0.16649(13) 0.57551(16) 0.92682(6) 0.0166(3) Uani d 1
C C2 0.17639(13) 0.57559(16) 0.83349(6) 0.0165(3) Uani d 1
C C3 0.27222(13) 0.54423(18) 0.82506(7) 0.0203(4) Uani d 1
H H3 0.3129 0.5015 0.8498 0.024 Uiso calc 1
C C4 0.30689(14) 0.57740(19) 0.77919(7) 0.0246(4) Uani d 1
H H4 0.3714 0.5580 0.7735 0.030 Uiso calc 1
C C5 0.24611(15) 0.63894(18) 0.74210(7) 0.0244(4) Uani d 1
H H5 0.2700 0.6612 0.7117 0.029 Uiso calc 1
C C6 0.14981(15) 0.66765(17) 0.75003(7) 0.0233(4) Uani d 1
H H6 0.1086 0.7080 0.7248 0.028 Uiso calc 1
C C7 0.11484(14) 0.63599(18) 0.79586(7) 0.0212(4) Uani d 1
H H7 0.0502 0.6553 0.8013 0.025 Uiso calc 1
C C11 0.56534(12) 0.68448(15) 0.88711(6) 0.0142(3) Uani d 1
C C12 0.66839(13) 0.69391(16) 0.88805(6) 0.0160(3) Uani d 1
H H12 0.6962 0.7659 0.8756 0.019 Uiso calc 1
C C13 0.72891(13) 0.59703(17) 0.90730(6) 0.0168(3) Uani d 1
H H13 0.7970 0.6032 0.9070 0.020 Uiso calc 1
C C14 0.68800(13) 0.49043(16) 0.92701(6) 0.0178(3) Uani d 1
H H14 0.7285 0.4246 0.9394 0.021 Uiso calc 1
C C15 0.58661(13) 0.48238(16) 0.92812(6) 0.0178(3) Uani d 1
H H15 0.5596 0.4123 0.9425 0.021 Uiso calc 1
C C16 0.52496(13) 0.57825(16) 0.90794(6) 0.0154(3) Uani d 1
H H16 0.4569 0.5716 0.9083 0.018 Uiso calc 1
C C21 0.55372(12) 0.94570(15) 0.89023(6) 0.0136(3) Uani d 1
C C22 0.59006(12) 1.04369(16) 0.86294(6) 0.0161(3) Uani d 1
H H22 0.5778 1.0452 0.8277 0.019 Uiso calc 1
C C23 0.64480(13) 1.13972(17) 0.88827(7) 0.0182(3) Uani d 1
H H23 0.6684 1.2056 0.8698 0.022 Uiso calc 1
C C24 0.66425(13) 1.13752(17) 0.94081(7) 0.0195(4) Uani d 1
H H24 0.7028 1.2001 0.9575 0.023 Uiso calc 1
C C25 0.62590(14) 1.04144(17) 0.96837(7) 0.0211(4) Uani d 1
H H25 0.6374 1.0408 1.0037 0.025 Uiso calc 1
C C26 0.57049(13) 0.94653(17) 0.94329(6) 0.0187(4) Uani d 1
H H26 0.5443 0.8829 0.9619 0.022 Uiso calc 1
C C31 0.50225(12) 0.81928(15) 0.79374(6) 0.0135(3) Uani d 1
C C32 0.57450(13) 0.75263(17) 0.77151(7) 0.0183(3) Uani d 1
H H32 0.6192 0.7031 0.7917 0.022 Uiso calc 1
C C33 0.58030(14) 0.75957(18) 0.71953(7) 0.0213(4) Uani d 1
H H33 0.6288 0.7147 0.7050 0.026 Uiso calc 1
C C34 0.51386(14) 0.83325(17) 0.68905(7) 0.0211(4) Uani d 1
H H34 0.5178 0.8377 0.6542 0.025 Uiso calc 1
C C35 0.44182(14) 0.90008(17) 0.71074(7) 0.0208(4) Uani d 1
H H35 0.3974 0.9498 0.6904 0.025 Uiso calc 1
C C36 0.43562(13) 0.89312(17) 0.76278(7) 0.0181(3) Uani d 1
H H36 0.3868 0.9379 0.7771 0.022 Uiso calc 1
C C41 0.06641(13) 0.94975(16) 0.88407(7) 0.0166(3) Uani d 1
C C42 -0.01987(14) 0.99999(19) 0.85980(8) 0.0263(4) Uani d 1
H H42 -0.0179 1.0465 0.8301 0.032 Uiso calc 1
C C43 -0.10945(14) 0.9812(2) 0.87964(9) 0.0314(5) Uani d 1
H H43 -0.1670 1.0157 0.8633 0.038 Uiso calc 1
C C44 -0.11355(14) 0.91173(19) 0.92340(8) 0.0270(4) Uani d 1
H H44 -0.1735 0.8999 0.9367 0.032 Uiso calc 1
C C45 -0.02773(15) 0.8597(2) 0.94747(8) 0.0288(4) Uani d 1
H H45 -0.0301 0.8124 0.9769 0.035 Uiso calc 1
C C46 0.06196(14) 0.87786(19) 0.92784(7) 0.0242(4) Uani d 1
H H46 0.1192 0.8419 0.9440 0.029 Uiso calc 1
C C51 0.23925(12) 1.10092(15) 0.90686(6) 0.0149(3) Uani d 1
C C52 0.33905(13) 1.12973(16) 0.90577(7) 0.0178(3) Uani d 1
H H52 0.3765 1.0845 0.8846 0.021 Uiso calc 1
C C53 0.38268(14) 1.22486(17) 0.93583(7) 0.0216(4) Uani d 1
H H53 0.4492 1.2435 0.9347 0.026 Uiso calc 1
C C54 0.32787(15) 1.29242(17) 0.96757(7) 0.0237(4) Uani d 1
H H54 0.3572 1.3568 0.9876 0.028 Uiso calc 1
C C55 0.22880(15) 1.26367(18) 0.96936(7) 0.0237(4) Uani d 1
H H55 0.1920 1.3084 0.9910 0.028 Uiso calc 1
C C56 0.18420(14) 1.16877(17) 0.93912(7) 0.0206(4) Uani d 1
H H56 0.1177 1.1504 0.9404 0.025 Uiso calc 1
C C61 0.16834(12) 1.06410(16) 0.80372(6) 0.0153(3) Uani d 1
C C62 0.14519(14) 1.19195(17) 0.80202(7) 0.0200(4) Uani d 1
H H62 0.1353 1.2345 0.8318 0.024 Uiso calc 1
C C63 0.13683(14) 1.25589(18) 0.75580(7) 0.0233(4) Uani d 1
H H63 0.1217 1.3411 0.7548 0.028 Uiso calc 1
C C64 0.15107(14) 1.19286(19) 0.71128(7) 0.0230(4) Uani d 1
H H64 0.1459 1.2358 0.6805 0.028 Uiso calc 1
C C65 0.17304(14) 1.06573(19) 0.71274(7) 0.0237(4) Uani d 1
H H65 0.1819 1.0231 0.6828 0.028 Uiso calc 1
C C66 0.18175(13) 1.00199(18) 0.75869(7) 0.0192(4) Uani d 1
H H66 0.1967 0.9167 0.7594 0.023 Uiso calc 1

loop_
_atom_site_aniso_label
_atom_site_aniso_U_11
_atom_site_aniso_U_22
_atom_site_aniso_U_33
_atom_site_aniso_U_12
_atom_site_aniso_U_13
_atom_site_aniso_U_23
Ag1 0.01252(7) 0.01365(6) 0.01457(6) -0.00079(4) 0.00304(4) 0.00008(5)
S1 0.0166(2) 0.0204(2) 0.01331(19) -0.00489(16) 0.00144(15) 0.00208(16)
P1 0.01206(19) 0.01232(19) 0.01342(19) -0.00013(15) 0.00226(15) 0.00091(15)
P2 0.0125(2) 0.0139(2) 0.0147(2) 0.00012(15) 0.00337(16) 0.00002(16)
N1 0.0186(7) 0.0264(8) 0.0170(7) -0.0071(6) 0.0043(6) 0.0003(6)
N2 0.0160(7) 0.0250(8) 0.0178(7) -0.0085(6) 0.0036(6) -0.0010(6)
N3 0.0158(7) 0.0192(7) 0.0258(8) -0.0008(6) 0.0057(6) -0.0009(6)
O1 0.0226(7) 0.0375(8) 0.0274(7) -0.0110(6) 0.0122(6) -0.0076(6)
O2 0.0222(7) 0.0362(8) 0.0449(9) -0.0150(6) 0.0110(6) -0.0154(7)
O3 0.0241(7) 0.0499(9) 0.0235(7) -0.0120(7) 0.0093(6) -0.0110(7)
C1 0.0168(8) 0.0157(8) 0.0175(8) -0.0003(6) 0.0033(6) 0.0020(6)
C2 0.0171(8) 0.0184(8) 0.0142(8) -0.0059(7) 0.0033(6) -0.0021(6)
C3 0.0192(9) 0.0233(9) 0.0179(8) -0.0016(7) 0.0004(7) -0.0015(7)
C4 0.0212(9) 0.0318(10) 0.0221(9) -0.0022(8) 0.0086(7) -0.0056(8)
C5 0.0331(11) 0.0249(10) 0.0161(9) -0.0078(8) 0.0076(8) -0.0037(7)
C6 0.0300(10) 0.0204(9) 0.0183(9) -0.0027(8) -0.0032(7) -0.0008(7)
C7 0.0168(9) 0.0253(9) 0.0214(9) -0.0018(7) 0.0007(7) -0.0029(7)
C11 0.0164(8) 0.0131(7) 0.0129(7) 0.0005(6) 0.0013(6) -0.0007(6)
C12 0.0174(8) 0.0162(8) 0.0150(8) -0.0011(6) 0.0037(6) 0.0011(6)
C13 0.0144(8) 0.0223(9) 0.0134(8) 0.0021(7) 0.0010(6) -0.0021(7)
C14 0.0231(9) 0.0159(8) 0.0136(8) 0.0049(7) -0.0012(7) -0.0013(6)
C15 0.0244(9) 0.0123(8) 0.0164(8) -0.0021(7) 0.0010(7) 0.0011(6)
C16 0.0159(8) 0.0159(8) 0.0144(8) -0.0018(6) 0.0020(6) -0.0010(6)
C21 0.0114(7) 0.0135(8) 0.0161(8) 0.0015(6) 0.0022(6) -0.0014(6)
C22 0.0169(8) 0.0187(8) 0.0128(8) -0.0017(7) 0.0027(6) -0.0001(6)
C23 0.0183(8) 0.0175(8) 0.0194(8) -0.0029(7) 0.0051(7) 0.0014(7)
C24 0.0186(9) 0.0173(8) 0.0220(9) -0.0014(7) -0.0009(7) -0.0050(7)
C25 0.0288(10) 0.0213(9) 0.0127(8) 0.0016(7) -0.0007(7) -0.0005(7)
C26 0.0244(9) 0.0168(8) 0.0155(8) 0.0005(7) 0.0043(7) 0.0027(7)
C31 0.0139(8) 0.0137(8) 0.0127(7) -0.0033(6) 0.0012(6) -0.0001(6)
C32 0.0187(9) 0.0188(8) 0.0172(8) 0.0037(7) 0.0010(7) 0.0002(7)
C33 0.0233(9) 0.0237(9) 0.0177(8) 0.0033(7) 0.0064(7) -0.0028(7)
C34 0.0273(10) 0.0220(9) 0.0139(8) -0.0034(7) 0.0022(7) -0.0007(7)
C35 0.0234(9) 0.0203(9) 0.0177(8) 0.0018(7) -0.0023(7) 0.0026(7)
C36 0.0163(8) 0.0194(8) 0.0187(8) 0.0023(7) 0.0024(7) 0.0001(7)
C41 0.0157(8) 0.0154(8) 0.0195(8) -0.0010(6) 0.0052(7) -0.0014(7)
C42 0.0187(9) 0.0299(10) 0.0304(10) 0.0013(8) 0.0036(8) 0.0087(8)
C43 0.0140(9) 0.0384(12) 0.0419(12) 0.0027(8) 0.0038(8) 0.0075(10)
C44 0.0184(9) 0.0279(10) 0.0370(11) -0.0036(8) 0.0127(8) -0.0025(9)
C45 0.0280(10) 0.0315(11) 0.0292(10) 0.0013(8) 0.0134(8) 0.0067(9)
C46 0.0187(9) 0.0277(10) 0.0273(10) 0.0044(7) 0.0074(7) 0.0059(8)
C51 0.0166(8) 0.0140(8) 0.0140(8) 0.0008(6) 0.0014(6) 0.0021(6)
C52 0.0204(9) 0.0167(8) 0.0169(8) 0.0002(7) 0.0042(7) 0.0001(7)
C53 0.0221(9) 0.0205(9) 0.0219(9) -0.0063(7) 0.0012(7) 0.0018(7)
C54 0.0344(11) 0.0175(9) 0.0181(9) -0.0032(8) -0.0020(8) -0.0022(7)
C55 0.0294(10) 0.0224(9) 0.0199(9) 0.0038(8) 0.0055(8) -0.0043(7)
C56 0.0202(9) 0.0229(9) 0.0192(9) 0.0020(7) 0.0042(7) -0.0015(7)
C61 0.0117(8) 0.0179(8) 0.0165(8) -0.0014(6) 0.0027(6) 0.0017(6)
C62 0.0212(9) 0.0206(9) 0.0184(8) 0.0013(7) 0.0033(7) 0.0000(7)
C63 0.0243(10) 0.0200(9) 0.0253(9) -0.0001(7) 0.0007(8) 0.0057(8)
C64 0.0176(9) 0.0336(10) 0.0180(9) -0.0039(8) 0.0021(7) 0.0077(8)
C65 0.0208(9) 0.0346(11) 0.0162(8) -0.0033(8) 0.0041(7) -0.0027(8)
C66 0.0174(8) 0.0211(9) 0.0194(8) -0.0014(7) 0.0028(7) -0.0024(7)

loop_
_atom_type_symbol
_atom_type_description
_atom_type_scat_dispersion_real
_atom_type_scat_dispersion_imag
_atom_type_scat_source
C C 0.0033 0.0016 'International Tables Vol C Tables 4.2.6.8 and 6.1.1.4'
H H 0.0000 0.0000 'International Tables Vol C Tables 4.2.6.8 and 6.1.1.4'
N N 0.0061 0.0033 'International Tables Vol C Tables 4.2.6.8 and 6.1.1.4'
O O 0.0106 0.0060 'International Tables Vol C Tables 4.2.6.8 and 6.1.1.4'
P P 0.1023 0.0942 'International Tables Vol C Tables 4.2.6.8 and 6.1.1.4'
S S 0.1246 0.1234 'International Tables Vol C Tables 4.2.6.8 and 6.1.1.4'
Ag Ag -0.8971 1.1015 'International Tables Vol C Tables 4.2.6.8 and 6.1.1.4'

loop_
_geom_angle_atom_site_label_1
_geom_angle_atom_site_label_2
_geom_angle_atom_site_label_3
_geom_angle
P1 Ag1 P2 127.556(15)
P1 Ag1 S1 113.029(15)
P2 Ag1 S1 112.694(15)
C1 S1 Ag1 109.30(6)
C11 P1 C31 105.62(8)
C11 P1 C21 99.64(8)
C31 P1 C21 105.30(8)
C11 P1 Ag1 118.36(6)
C31 P1 Ag1 111.81(6)
C21 P1 Ag1 114.63(5)
C41 P2 C51 103.41(8)
C41 P2 C61 106.55(8)
C51 P2 C61 101.36(8)
C41 P2 Ag1 117.14(6)
C51 P2 Ag1 104.48(6)
C61 P2 Ag1 121.15(6)
C1 N1 H1A 120.0
C1 N1 H1B 120.0
H1A N1 H1B 120.0
C1 N2 C2 127.91(15)
C1 N2 H2 116.0
C2 N2 H2 116.0
O2 N3 O1 120.45(16)
O2 N3 O3 120.53(15)
O1 N3 O3 119.01(15)
N1 C1 N2 115.86(16)
N1 C1 S1 119.06(13)
N2 C1 S1 125.06(13)
C3 C2 C7 120.16(16)
C3 C2 N2 122.09(16)
C7 C2 N2 117.64(16)
C2 C3 C4 119.35(17)
C2 C3 H3 120.3
C4 C3 H3 120.3
C5 C4 C3 120.43(18)
C5 C4 H4 119.8
C3 C4 H4 119.8
C4 C5 C6 120.25(18)
C4 C5 H5 119.9
C6 C5 H5 119.9
C5 C6 C7 119.74(18)
C5 C6 H6 120.1
C7 C6 H6 120.1
C2 C7 C6 120.05(17)
C2 C7 H7 120.0
C6 C7 H7 120.0
C16 C11 C12 119.03(15)
C16 C11 P1 120.35(13)
C12 C11 P1 120.58(13)
C13 C12 C11 120.56(16)
C13 C12 H12 119.7
C11 C12 H12 119.7
C12 C13 C14 120.01(16)
C12 C13 H13 120.0
C14 C13 H13 120.0
C15 C14 C13 119.86(16)
C15 C14 H14 120.1
C13 C14 H14 120.1
C14 C15 C16 120.54(16)
C14 C15 H15 119.7
C16 C15 H15 119.7
C15 C16 C11 119.92(16)
C15 C16 H16 120.0
C11 C16 H16 120.0
C22 C21 C26 119.17(15)
C22 C21 P1 124.26(13)
C26 C21 P1 116.56(13)
C21 C22 C23 120.20(16)
C21 C22 H22 119.9
C23 C22 H22 119.9
C24 C23 C22 120.30(16)
C24 C23 H23 119.9
C22 C23 H23 119.8
C23 C24 C25 119.70(16)
C23 C24 H24 120.2
C25 C24 H24 120.2
C26 C25 C24 120.06(16)
C26 C25 H25 120.0
C24 C25 H25 120.0
C25 C26 C21 120.50(16)
C25 C26 H26 119.7
C21 C26 H26 119.7
C32 C31 C36 118.88(15)
C32 C31 P1 123.80(13)
C36 C31 P1 117.27(13)
C33 C32 C31 120.52(16)
C33 C32 H32 119.7
C31 C32 H32 119.7
C32 C33 C34 120.23(17)
C32 C33 H33 119.9
C34 C33 H33 119.9
C35 C34 C33 119.75(17)
C35 C34 H34 120.1
C33 C34 H34 120.1
C34 C35 C36 120.19(17)
C34 C35 H35 119.9
C36 C35 H35 119.9
C35 C36 C31 120.42(16)
C35 C36 H36 119.8
C31 C36 H36 119.8
C42 C41 C46 119.18(17)
C42 C41 P2 123.50(14)
C46 C41 P2 117.26(13)
C41 C42 C43 120.24(18)
C41 C42 H42 119.9
C43 C42 H42 119.9
C44 C43 C42 120.54(19)
C44 C43 H43 119.7
C42 C43 H43 119.7
C43 C44 C45 119.52(18)
C43 C44 H44 120.2
C45 C44 H44 120.2
C44 C45 C46 120.28(19)
C44 C45 H45 119.9
C46 C45 H45 119.9
C45 C46 C41 120.23(18)
C45 C46 H46 119.9
C41 C46 H46 119.9
C56 C51 C52 119.07(16)
C56 C51 P2 124.06(13)
C52 C51 P2 116.84(13)
C53 C52 C51 120.60(17)
C53 C52 H52 119.7
C51 C52 H52 119.7
C52 C53 C54 120.24(18)
C52 C53 H53 119.9
C54 C53 H53 119.9
C53 C54 C55 119.64(17)
C53 C54 H54 120.2
C55 C54 H54 120.2
C56 C55 C54 120.54(18)
C56 C55 H55 119.7
C54 C55 H55 119.7
C55 C56 C51 119.91(17)
C55 C56 H56 120.0
C51 C56 H56 120.0
C66 C61 C62 119.03(16)
C66 C61 P2 118.99(13)
C62 C61 P2 121.89(13)
C63 C62 C61 120.10(17)
C63 C62 H62 119.9
C61 C62 H62 119.9
C64 C63 C62 120.18(18)
C64 C63 H63 119.9
C62 C63 H63 119.9
C65 C64 C63 119.90(17)
C65 C64 H64 120.1
C63 C64 H64 120.1
C64 C65 C66 120.05(18)
C64 C65 H65 120.0
C66 C65 H65 120.0
C65 C66 C61 120.74(17)
C65 C66 H66 119.6
C61 C66 H66 119.6

loop_
_geom_bond_atom_site_label_1
_geom_bond_atom_site_label_2
_geom_bond_distance
_geom_bond_publ_flag
Ag1 P1 2.4645(5) y
Ag1 P2 2.4693(4) y
Ag1 S1 2.5307(4) y
S1 C1 1.7098(18) ?
P1 C11 1.8208(17) ?
P1 C31 1.8260(17) ?
P1 C21 1.8262(17) ?
P2 C41 1.8222(18) ?
P2 C51 1.8235(17) ?
P2 C61 1.8241(17) ?
N1 C1 1.331(2) ?
N1 H1A 0.8600 ?
N1 H1B 0.8600 ?
N2 C1 1.339(2) ?
N2 C2 1.426(2) ?
N2 H2 0.8600 ?
N3 O2 1.231(2) ?
N3 O1 1.2568(19) ?
N3 O3 1.264(2) ?
C2 C3 1.387(2) ?
C2 C7 1.389(2) ?
C3 C4 1.392(3) ?
C3 H3 0.9300 ?
C4 C5 1.380(3) ?
C4 H4 0.9300 ?
C5 C6 1.383(3) ?
C5 H5 0.9300 ?
C6 C7 1.389(3) ?
C6 H6 0.9300 ?
C7 H7 0.9300 ?
C11 C16 1.396(2) ?
C11 C12 1.404(2) ?
C12 C13 1.383(2) ?
C12 H12 0.9300 ?
C13 C14 1.389(2) ?
C13 H13 0.9300 ?
C14 C15 1.386(3) ?
C14 H14 0.9300 ?
C15 C16 1.391(2) ?
C15 H15 0.9300 ?
C16 H16 0.9300 ?
C21 C22 1.389(2) ?
C21 C26 1.397(2) ?
C22 C23 1.394(2) ?
C22 H22 0.9300 ?
C23 C24 1.387(2) ?
C23 H23 0.9300 ?
C24 C25 1.389(3) ?
C24 H24 0.9300 ?
C25 C26 1.387(3) ?
C25 H25 0.9300 ?
C26 H26 0.9300 ?
C31 C32 1.392(2) ?
C31 C36 1.398(2) ?
C32 C33 1.387(2) ?
C32 H32 0.9300 ?
C33 C34 1.389(3) ?
C33 H33 0.9300 ?
C34 C35 1.384(3) ?
C34 H34 0.9300 ?
C35 C36 1.389(2) ?
C35 H35 0.9300 ?
C36 H36 0.9300 ?
C41 C42 1.385(3) ?
C41 C46 1.394(3) ?
C42 C43 1.392(3) ?
C42 H42 0.9300 ?
C43 C44 1.379(3) ?
C43 H43 0.9300 ?
C44 C45 1.385(3) ?
C44 H44 0.9300 ?
C45 C46 1.390(3) ?
C45 H45 0.9300 ?
C46 H46 0.9300 ?
C51 C56 1.395(2) ?
C51 C52 1.396(2) ?
C52 C53 1.382(2) ?
C52 H52 0.9300 ?
C53 C54 1.382(3) ?
C53 H53 0.9300 ?
C54 C55 1.388(3) ?
C54 H54 0.9300 ?
C55 C56 1.387(3) ?
C55 H55 0.9300 ?
C56 H56 0.9300 ?
C61 C66 1.391(2) ?
C61 C62 1.396(2) ?
C62 C63 1.393(3) ?
C62 H62 0.9300 ?
C63 C64 1.386(3) ?
C63 H63 0.9300 ?
C64 C65 1.385(3) ?
C64 H64 0.9300 ?
C65 C66 1.386(3) ?
C65 H65 0.9300 ?
C66 H66 0.9300 ?

loop_
_geom_hbond_atom_site_label_D
_geom_hbond_atom_site_label_H
_geom_hbond_atom_site_label_A
_geom_hbond_site_symmetry_A
_geom_hbond_distance_DH
_geom_hbond_distance_HA
_geom_hbond_distance_DA
_geom_hbond_angle_DHA
N1 H1A O3 1_455 0.86 2.02 2.877(2) 180
N1 H1B O3 3_667 0.86 2.17 2.921(2) 145
N2 H2 O1 1_455 0.86 1.97 2.823(2) 171
C35 H35 Cg2 2_656 0.93 2.97 3.746(2) 142
C54 H54 Cg2 3_677 0.93 2.82 3.531(2) 134

loop_
_geom_torsion_atom_site_label_1
_geom_torsion_atom_site_label_2
_geom_torsion_atom_site_label_3
_geom_torsion_atom_site_label_4
_geom_torsion
C2 N2 C1 N1 172.88(17)
C2 N2 C1 S1 -8.7(3)
Ag1 S1 C1 N1 -147.45(13)
Ag1 S1 C1 N2 34.16(17)
C1 N2 C2 C3 61.7(3)
C1 N2 C2 C7 -122.0(2)
C7 C2 C3 C4 2.0(3)
N2 C2 C3 C4 178.19(17)
C2 C3 C4 C5 -1.1(3)
C3 C4 C5 C6 -0.4(3)
C4 C5 C6 C7 1.0(3)
C3 C2 C7 C6 -1.4(3)
N2 C2 C7 C6 -177.76(16)
C5 C6 C7 C2 -0.1(3)
C31 P1 C11 C16 -117.34(14)
C21 P1 C11 C16 133.67(14)
Ag1 P1 C11 C16 8.77(16)
C31 P1 C11 C12 65.03(15)
C21 P1 C11 C12 -43.97(15)
Ag1 P1 C11 C12 -168.87(11)
C16 C11 C12 C13 2.8(2)
P1 C11 C12 C13 -179.50(13)
C11 C12 C13 C14 -1.5(3)
C12 C13 C14 C15 -1.1(3)
C13 C14 C15 C16 2.4(3)
C14 C15 C16 C11 -1.0(3)
C12 C11 C16 C15 -1.6(2)
P1 C11 C16 C15 -179.23(13)
C11 P1 C21 C22 121.60(15)
C31 P1 C21 C22 12.36(16)
Ag1 P1 C21 C22 -110.96(14)
C11 P1 C21 C26 -57.49(14)
C31 P1 C21 C26 -166.73(13)
Ag1 P1 C21 C26 69.95(14)
C26 C21 C22 C23 1.7(3)
P1 C21 C22 C23 -177.36(13)
C21 C22 C23 C24 0.7(3)
C22 C23 C24 C25 -2.3(3)
C23 C24 C25 C26 1.6(3)
C24 C25 C26 C21 0.8(3)
C22 C21 C26 C25 -2.4(3)
P1 C21 C26 C25 176.72(14)
C11 P1 C31 C32 -9.27(17)
C21 P1 C31 C32 95.60(15)
Ag1 P1 C31 C32 -139.30(13)
C11 P1 C31 C36 168.20(13)
C21 P1 C31 C36 -86.92(14)
Ag1 P1 C31 C36 38.18(14)
C36 C31 C32 C33 0.1(3)
P1 C31 C32 C33 177.53(14)
C31 C32 C33 C34 0.0(3)
C32 C33 C34 C35 0.1(3)
C33 C34 C35 C36 -0.3(3)
C34 C35 C36 C31 0.4(3)
C32 C31 C36 C35 -0.3(3)
P1 C31 C36 C35 -177.86(14)
C51 P2 C41 C42 99.52(17)
C61 P2 C41 C42 -6.87(18)
Ag1 P2 C41 C42 -146.22(15)
C51 P2 C41 C46 -77.57(15)
C61 P2 C41 C46 176.04(14)
Ag1 P2 C41 C46 36.69(16)
C46 C41 C42 C43 1.5(3)
P2 C41 C42 C43 -175.56(16)
C41 C42 C43 C44 -0.4(3)
C42 C43 C44 C45 -0.5(3)
C43 C44 C45 C46 0.3(3)
C44 C45 C46 C41 0.7(3)
C42 C41 C46 C45 -1.6(3)
P2 C41 C46 C45 175.61(16)
C41 P2 C51 C56 -11.67(17)
C61 P2 C51 C56 98.60(16)
Ag1 P2 C51 C56 -134.76(14)
C41 P2 C51 C52 170.39(13)
C61 P2 C51 C52 -79.34(14)
Ag1 P2 C51 C52 47.30(14)
C56 C51 C52 C53 -0.6(3)
P2 C51 C52 C53 177.44(14)
C51 C52 C53 C54 0.3(3)
C52 C53 C54 C55 0.4(3)
C53 C54 C55 C56 -0.8(3)
C54 C55 C56 C51 0.4(3)
C52 C51 C56 C55 0.2(3)
P2 C51 C56 C55 -177.65(14)
C41 P2 C61 C66 -106.80(14)
C51 P2 C61 C66 145.35(14)
Ag1 P2 C61 C66 30.55(16)
C41 P2 C61 C62 76.64(16)
C51 P2 C61 C62 -31.20(16)
Ag1 P2 C61 C62 -146.00(13)
C66 C61 C62 C63 -0.7(3)
P2 C61 C62 C63 175.88(14)
C61 C62 C63 C64 0.2(3)
C62 C63 C64 C65 0.4(3)
C63 C64 C65 C66 -0.7(3)
C64 C65 C66 C61 0.2(3)
C62 C61 C66 C65 0.4(3)
P2 C61 C66 C65 -176.21(14)
